data_1558504
loop_
_publ_author_name
'Li, Huaqiang'
'Zhang, Runge'
'Cao, Fei'
'Wang, Jianping'
'Hu, Zhengxi'
'Zhang, Yonghui'

_publ_section_title
;
 Proversilins A-E, Drimane-Type Sesquiterpenoids from the Endophytic
 <i>Aspergillus versicolor</i>.
;
_journal_issue 7
_journal_name_full 'Journal of natural products'
_journal_page_first 2200
_journal_page_last 2206
_journal_paper_doi 10.1021/acs.jnatprod.0c00298
_journal_volume 83
_journal_year 2020
_chemical_absolute_configuration 4S,5R,10S
_chemical_formula_moiety 'C15 H22 O3'
_chemical_formula_sum 'C15 H22 O3'
_chemical_formula_weight 250.32
_space_group_crystal_system orthorhombic
_space_group_IT_number 19
_space_group_name_Hall 'P 2ac 2ab'
_space_group_name_H-M_alt 'P 21 21 21'
_atom_sites_solution_hydrogens geom
_atom_sites_solution_primary direct
_audit_creation_date 2019-01-15
_audit_creation_method
;
Olex2 1.2
(compiled 2018.05.29 svn.r3508 for OlexSys, GUI svn.r5506)
;
_cell_angle_alpha 90
_cell_angle_beta 90
_cell_angle_gamma 90
_cell_formula_units_Z 4
_cell_length_a 9.77217(5)
_cell_length_b 9.81597(5)
_cell_length_c 13.76057(8)
_cell_measurement_reflns_used 25938
_cell_measurement_temperature 100.01(10)
_cell_measurement_theta_max 73.7120
_cell_measurement_theta_min 4.5380
_cell_volume 1319.960(12)
_computing_cell_refinement 'CrysAlisPro 1.171.39.28b (Rigaku OD, 2015)'
_computing_data_collection 'CrysAlisPro 1.171.39.28b (Rigaku OD, 2015)'
_computing_data_reduction 'CrysAlisPro 1.171.39.28b (Rigaku OD, 2015)'
_computing_molecular_graphics 'Olex2 (Dolomanov et al., 2009)'
_computing_publication_material 'Olex2 (Dolomanov et al., 2009)'
_computing_structure_refinement 'XL (Sheldrick, 2008)'
_computing_structure_solution 'XS (Sheldrick, 2008)'
_diffrn_ambient_environment N~2~
_diffrn_ambient_temperature 100.01(10)
_diffrn_detector 'CCD plate'
_diffrn_measured_fraction_theta_full 1.000
_diffrn_measured_fraction_theta_max 0.992
_diffrn_measurement_details
;
List of Runs (angles in degrees, time in seconds):

  # Type    Start    End  Width  t~exp~   \w     \q     \k     \f   Frames
--------------------------------------------------------------------------
  1  \w    -70.00 -36.00   0.50    0.50    --    0.00 -51.00 -75.00   68
  2  \w    -11.00  67.00   0.50    0.50    --    0.00  51.00  70.00  156
  3  \w     77.00 152.00   0.50    0.50    --   94.60  51.00  70.00  150
  4  \w      5.00 115.00   0.50    0.50    --   94.60 -51.00 -75.00  220
  5  \w    -17.00  84.00   0.50    0.50    --    0.00  38.00 -90.00  202
  6  \w     -5.00  30.00   0.50    0.50    --    0.00 -82.00  30.00   70
  7  \w     34.00  60.00   0.50    0.50    --    0.00  38.00  60.00   52
  8  \w    -17.00  21.00   0.50    0.50    --    0.00  38.00  60.00   76
  9  \w    -17.00  88.00   0.50    0.50    --    0.00  38.00-180.00  210
 10  \w    -32.00  31.00   0.50    0.50    --    0.00 -82.00  90.00  126
 11  \w    123.00 161.00   0.50    0.50    --   94.60  65.00-174.05   76
 12  \w     70.00 109.00   0.50    0.50    --   94.60  65.00-174.05   78
 13  \w     66.00  93.00   0.50    0.50    --   94.60  74.00 -74.92   54
 14  \w     69.00 103.00   0.50    0.50    --   94.60  67.00 -83.94   68
 15  \w    132.00 158.00   0.50    0.50    --   94.60  67.00 -83.94   52
 16  \w     66.00  94.00   0.50    0.50    --   94.60  75.00 148.97   56
 17  \w    109.00 135.00   0.50    0.50    --   94.60  75.00 148.97   52
 18  \w      7.00  34.00   0.50    0.50    --   94.60 -82.00-180.00   54
 19  \w     99.00 184.00   0.50    0.50    --   94.60  73.00-123.83  170
 20  \w      5.00 126.00   0.50    0.50    --   94.60 -82.00  90.00  242
 21  \w     67.00  92.00   0.50    0.50    --   94.60  73.00-123.83   50
 22  \w    137.00 170.00   0.50    0.50    --   94.60  60.00 112.78   66
 23  \w    100.00 148.00   0.50    0.50    --   94.60  61.00 120.00   96
 24  \w     72.00  97.00   0.50    0.50    --   94.60  55.00 -55.66   50
 25  \w     71.00  96.00   0.50    0.50    --   94.60  61.00 -30.00   50
 26  \w     66.00  96.00   0.50    0.50    --   94.60  75.00 118.18   60
 27  \w     67.00  93.00   0.50    0.50    --   94.60  71.00 -10.98   52
 28  \w     71.00 129.00   0.50    0.50    --   94.60  60.00  48.75  116
 29  \w     71.00 101.00   0.50    0.50    --   94.60  61.00  90.00   60
 30  \w     71.00  99.00   0.50    0.50    --   94.60  61.00-120.00   56
 31  \w     68.00  94.00   0.50    0.50    --   94.60  72.00  52.67   52
 32  \w    134.00 177.00   0.50    0.50    --   94.60  72.00  52.67   86
 33  \w     28.00 120.00   0.50    0.50    --   94.60 -82.00 -30.00  184
 34  \w     72.00  98.00   0.50    0.50    --   94.60  61.00 -90.00   52
 35  \w    136.00 162.00   0.50    0.50    --   94.60  61.00  30.00   52
 36  \w     71.00 181.00   0.50    0.50    --   94.60  61.00 150.00  220
 37  \w     77.00 110.00   0.50    0.50    --   94.60  45.00 120.00   66
 38  \w     71.00  96.00   0.50    0.50    --   94.60  60.00 112.78   50
 39  \w      5.00 102.00   0.50    0.50    --   94.60 -82.00 -90.00  194
 40  \w     79.00 182.00   0.50    0.50    --   94.60  45.00 -30.00  206
 41  \w     71.00 139.00   0.50    0.50    --   94.60  61.00-180.00  136
 42  \w     71.00  97.00   0.50    0.50    --   94.60  61.00 120.00   52
 43  \w     71.00 140.00   0.50    0.50    --   94.60  61.00-150.00  138
 44  \w    158.00 183.00   0.50    0.50    --   94.60  61.00 120.00   50
 45  \w     38.00 125.00   0.50    0.50    --   94.60 -82.00-180.00  174
 46  \w     72.00  98.00   0.50    0.50    --   94.60  59.00 -96.73   52
 47  \w     41.00  70.00   0.50    0.50    --   94.60 -82.00  30.00   58
 48  \w     96.00 122.00   0.50    0.50    --   94.60 -82.00  30.00   52
 49  \w     72.00  98.00   0.50    0.50    --   94.60  58.00-105.86   52
 50  \w     72.00  99.00   0.50    0.50    --   94.60  61.00  13.53   54
 51  \w     69.00  94.00   0.50    0.50    --   94.60  68.00  69.08   50
 52  \w     33.00  78.00   0.50    0.50    --   94.60 -82.00-150.00   90
 53  \w     92.00 118.00   0.50    0.50    --   94.60 -82.00-150.00   52
 54  \w     71.00 120.00   0.50    0.50    --   94.60  61.00  30.00   98
 55  \w    113.00 180.00   0.50    0.50    --   94.60  74.00 -74.92  134
 56  \w     70.00  96.00   0.50    0.50    --   94.60  65.00-150.96   52
 57  \w     72.00 178.00   0.50    0.50    --   94.60  55.00  -9.04  212
;
_diffrn_measurement_device 'four-circle diffractometer'
_diffrn_measurement_device_type 'XtaLAB AFC12 (RINC): Kappa single'
_diffrn_measurement_method '\w scans'
_diffrn_orient_matrix_type 'CrysAlisPro convention (1999,Acta A55,543-557)'
_diffrn_orient_matrix_UB_11 -0.0380329000
_diffrn_orient_matrix_UB_12 0.1173489000
_diffrn_orient_matrix_UB_13 0.0692056000
_diffrn_orient_matrix_UB_21 0.1484932000
_diffrn_orient_matrix_UB_22 0.0522430000
_diffrn_orient_matrix_UB_23 -0.0040376000
_diffrn_orient_matrix_UB_31 -0.0365723000
_diffrn_orient_matrix_UB_32 0.0901187000
_diffrn_orient_matrix_UB_33 -0.0879926000
_diffrn_radiation_monochromator graphite
_diffrn_radiation_probe x-ray
_diffrn_radiation_type CuK\a
_diffrn_radiation_wavelength 1.54184
_diffrn_reflns_av_R_equivalents 0.0190
_diffrn_reflns_av_unetI/netI 0.0068
_diffrn_reflns_Laue_measured_fraction_full 1.000
_diffrn_reflns_Laue_measured_fraction_max 0.992
_diffrn_reflns_limit_h_max 12
_diffrn_reflns_limit_h_min -12
_diffrn_reflns_limit_k_max 12
_diffrn_reflns_limit_k_min -12
_diffrn_reflns_limit_l_max 17
_diffrn_reflns_limit_l_min -17
_diffrn_reflns_number 28879
_diffrn_reflns_point_group_measured_fraction_full 1.000
_diffrn_reflns_point_group_measured_fraction_max 0.990
_diffrn_reflns_theta_full 67.684
_diffrn_reflns_theta_max 74.109
_diffrn_reflns_theta_min 5.536
_diffrn_source 'fine-focus sealed X-ray tube'
_diffrn_source_type 'Enhance (Cu) X-ray Source'
_exptl_absorpt_coefficient_mu 0.689
_exptl_absorpt_correction_T_max 1.00000
_exptl_absorpt_correction_T_min 0.46350
_exptl_absorpt_correction_type multi-scan
_exptl_absorpt_process_details
;
CrysAlisPro 1.171.39.28b (Rigaku Oxford Diffraction, 2015)
Empirical absorption correction using spherical harmonics,
 implemented in SCALE3 ABSPACK scaling algorithm.
;
_exptl_crystal_density_diffrn 1.260
_exptl_crystal_description needle
_exptl_crystal_F_000 544
_exptl_crystal_size_max 0.12
_exptl_crystal_size_mid 0.1
_exptl_crystal_size_min 0.1
_refine_diff_density_max 0.202
_refine_diff_density_min -0.237
_refine_diff_density_rms 0.090
_refine_ls_abs_structure_details
;
 Flack x determined using 1109 quotients [(I+)-(I-)]/[(I+)+(I-)]
 (Parsons, Flack and Wagner, Acta Cryst. B69 (2013) 249-259).
;
_refine_ls_abs_structure_Flack -0.01(3)
_refine_ls_extinction_coef 0.0129(8)
_refine_ls_extinction_expression Fc^*^=kFc[1+0.001xFc^2^\l^3^/sin(2\q)]^-1/4^
_refine_ls_extinction_method 'SHELXL-2014/7 (Sheldrick 2014'
_refine_ls_goodness_of_fit_ref 1.095
_refine_ls_hydrogen_treatment constr
_refine_ls_matrix_type full
_refine_ls_number_parameters 167
_refine_ls_number_reflns 2658
_refine_ls_number_restraints 0
_refine_ls_restrained_S_all 1.095
_refine_ls_R_factor_all 0.0267
_refine_ls_R_factor_gt 0.0267
_refine_ls_shift/su_max 0.000
_refine_ls_shift/su_mean 0.000
_refine_ls_structure_factor_coef Fsqd
_refine_ls_weighting_details 'w=1/[\s^2^(Fo^2^)+(0.0343P)^2^+0.2790P] where P=(Fo^2^+2Fc^2^)/3'
_refine_ls_weighting_scheme calc
_refine_ls_wR_factor_gt 0.0684
_refine_ls_wR_factor_ref 0.0684
_reflns_Friedel_coverage 0.722
_reflns_Friedel_fraction_full 1.000
_reflns_Friedel_fraction_max 0.988
_reflns_number_gt 2657
_reflns_number_total 2658
_reflns_threshold_expression 'I > 2\s(I)'
_cod_data_source_file np0c00298_si_002.cif
_cod_data_source_block lhq6-4-22
_cod_depositor_comments 'Adding full bibliography for 1558504--1558506.cif.'
_cod_original_cell_volume 1319.959(12)
_cod_database_code 1558504
_shelx_shelxl_version_number 2014/7
_shelx_space_group_comment
;
The symmetry employed for this shelxl refinement is uniquely defined
by the following loop, which should always be used as a source of
symmetry information in preference to the above space-group names.
They are only intended as comments.
;
_shelx_estimated_absorpt_t_max 0.934
_shelx_estimated_absorpt_t_min 0.922
_reflns_odcompleteness_completeness 100.00
_reflns_odcompleteness_iscentric 1
_reflns_odcompleteness_theta 66.97
_olex2_refinement_description
;
1. Fixed Uiso
 At 1.2 times of:
  All C(H) groups, All C(H,H) groups
 At 1.5 times of:
  All C(H,H,H) groups, All O(H) groups
2.a Ternary CH refined with riding coordinates:
 C6(H6)
2.b Secondary CH2 refined with riding coordinates:
 C2(H2A,H2B), C3(H3A,H3B), C4(H4A,H4B), C7(H7A,H7B), C8(H8A,H8B), C11(H11A,
 H11B), C15(H15A,H15B)
2.c Idealised Me refined as rotating group:
 C13(H13A,H13B,H13C), C14(H14A,H14B,H14C)
2.d Idealised tetrahedral OH refined as rotating group:
 O3(H3)
;
_olex2_submission_special_instructions 'No special instructions were received'
_oxdiff_exptl_absorpt_empirical_details
;
Empirical correction (ABSPACK) includes:
- Absorption correction using spherical harmonics
- Frame scaling
;
_oxdiff_exptl_absorpt_empirical_full_max 1.801
_oxdiff_exptl_absorpt_empirical_full_min 0.752

loop_
_space_group_symop_operation_xyz
'x, y, z'
'-x+1/2, -y, z+1/2'
'x+1/2, -y+1/2, -z'
'-x, y+1/2, -z+1/2'

loop_
_atom_site_label
_atom_site_type_symbol
_atom_site_fract_x
_atom_site_fract_y
_atom_site_fract_z
_atom_site_U_iso_or_equiv
_atom_site_adp_type
_atom_site_occupancy
_atom_site_site_symmetry_order
_atom_site_calc_flag
_atom_site_refinement_flags_posn
_atom_site_refinement_flags_adp
_atom_site_refinement_flags_occupancy
_atom_site_disorder_assembly
_atom_site_disorder_group
C1 C 0.32629(15) 1.45306(15) 0.68282(10) 0.0200(3) Uani 1 1 d . . . . .
C2 C 0.42655(16) 1.51810(16) 0.75551(11) 0.0238(3) Uani 1 1 d . . . . .
H2A H 0.5142 1.4724 0.7496 0.029 Uiso 1 1 calc R . . . .
H2B H 0.4401 1.6126 0.7373 0.029 Uiso 1 1 calc R . . . .
C3 C 0.38226(16) 1.51319(15) 0.86188(11) 0.0219(3) Uani 1 1 d . . . . .
H3A H 0.4538 1.5515 0.9024 0.026 Uiso 1 1 calc R . . . .
H3B H 0.3004 1.5677 0.8705 0.026 Uiso 1 1 calc R . . . .
C4 C 0.35370(16) 1.36693(15) 0.89339(10) 0.0194(3) Uani 1 1 d . . . . .
H4A H 0.3241 1.3662 0.9607 0.023 Uiso 1 1 calc R . . . .
H4B H 0.4372 1.3139 0.8888 0.023 Uiso 1 1 calc R . . . .
C5 C 0.24252(14) 1.30147(14) 0.82943(10) 0.0166(3) Uani 1 1 d . . . . .
C6 C 0.28783(15) 1.30898(14) 0.72054(10) 0.0159(3) Uani 1 1 d . . . . .
H6 H 0.3744 1.2586 0.7189 0.019 Uiso 1 1 calc R . . . .
C7 C 0.19160(15) 1.22470(14) 0.65528(10) 0.0182(3) Uani 1 1 d . . . . .
H7A H 0.0976 1.2530 0.6657 0.022 Uiso 1 1 calc R . . . .
H7B H 0.2141 1.2402 0.5875 0.022 Uiso 1 1 calc R . . . .
C8 C 0.20659(16) 1.07244(14) 0.67927(10) 0.0187(3) Uani 1 1 d . . . . .
H8A H 0.1297 1.0224 0.6526 0.022 Uiso 1 1 calc R . . . .
H8B H 0.2898 1.0372 0.6502 0.022 Uiso 1 1 calc R . . . .
C9 C 0.21161(15) 1.05335(14) 0.78709(10) 0.0182(3) Uani 1 1 d . . . . .
C10 C 0.22791(15) 1.15223(14) 0.85244(10) 0.0176(3) Uani 1 1 d . . . . .
C11 C 0.22692(19) 1.09130(15) 0.95229(11) 0.0231(3) Uani 1 1 d . . . . .
H11A H 0.3128 1.1087 0.9854 0.028 Uiso 1 1 calc R . . . .
H11B H 0.1527 1.1285 0.9908 0.028 Uiso 1 1 calc R . . . .
C12 C 0.20105(16) 0.92343(15) 0.83916(11) 0.0211(3) Uani 1 1 d . . . . .
C13 C 0.40318(18) 1.43866(17) 0.58581(11) 0.0271(4) Uani 1 1 d . . . . .
H13A H 0.4387 1.5258 0.5666 0.041 Uiso 1 1 calc GR . . . .
H13B H 0.3415 1.4058 0.5368 0.041 Uiso 1 1 calc GR . . . .
H13C H 0.4773 1.3754 0.5934 0.041 Uiso 1 1 calc GR . . . .
C14 C 0.10185(16) 1.36503(15) 0.85313(11) 0.0210(3) Uani 1 1 d . . . . .
H14A H 0.0708 1.3322 0.9150 0.032 Uiso 1 1 calc GR . . . .
H14B H 0.0371 1.3400 0.8038 0.032 Uiso 1 1 calc GR . . . .
H14C H 0.1102 1.4624 0.8553 0.032 Uiso 1 1 calc GR . . . .
C15 C 0.20031(17) 1.54419(15) 0.66515(11) 0.0238(3) Uani 1 1 d . . . . .
H15A H 0.1405 1.5005 0.6183 0.029 Uiso 1 1 calc R . . . .
H15B H 0.1500 1.5544 0.7255 0.029 Uiso 1 1 calc R . . . .
O1 O 0.20784(13) 0.94695(11) 0.93636(8) 0.0247(3) Uani 1 1 d . . . . .
O2 O 0.18882(12) 0.80828(10) 0.80802(8) 0.0270(3) Uani 1 1 d . . . . .
O3 O 0.23833(14) 1.67600(11) 0.62973(8) 0.0312(3) Uani 1 1 d . . . . .
H3 H 0.2338 1.7316 0.6741 0.047 Uiso 1 1 calc GR . . . .

loop_
_atom_site_aniso_label
_atom_site_aniso_U_11
_atom_site_aniso_U_22
_atom_site_aniso_U_33
_atom_site_aniso_U_23
_atom_site_aniso_U_13
_atom_site_aniso_U_12
C1 0.0245(7) 0.0185(6) 0.0171(7) 0.0028(6) -0.0007(6) -0.0040(6)
C2 0.0258(8) 0.0219(7) 0.0237(7) 0.0016(6) -0.0025(6) -0.0077(6)
C3 0.0257(7) 0.0193(7) 0.0206(7) -0.0028(6) -0.0043(6) -0.0044(6)
C4 0.0237(7) 0.0188(7) 0.0156(6) -0.0012(6) -0.0019(5) -0.0005(6)
C5 0.0200(7) 0.0149(6) 0.0150(6) -0.0004(5) 0.0006(5) 0.0000(5)
C6 0.0181(6) 0.0156(6) 0.0142(6) 0.0004(5) -0.0004(5) 0.0002(6)
C7 0.0220(7) 0.0173(6) 0.0153(6) -0.0004(5) -0.0022(6) -0.0004(6)
C8 0.0220(7) 0.0179(6) 0.0163(7) -0.0023(5) -0.0011(6) -0.0014(6)
C9 0.0189(7) 0.0170(7) 0.0188(7) 0.0001(5) 0.0016(6) 0.0002(6)
C10 0.0179(7) 0.0180(7) 0.0168(6) 0.0009(5) 0.0013(5) 0.0005(6)
C11 0.0336(8) 0.0173(7) 0.0182(7) 0.0008(5) 0.0022(6) -0.0017(6)
C12 0.0234(7) 0.0188(7) 0.0212(7) 0.0005(6) 0.0003(6) 0.0002(6)
C13 0.0332(8) 0.0276(8) 0.0206(7) 0.0042(6) 0.0026(7) -0.0065(7)
C14 0.0229(7) 0.0191(7) 0.0211(7) -0.0027(6) 0.0025(6) 0.0002(6)
C15 0.0334(8) 0.0164(7) 0.0217(7) 0.0028(6) -0.0036(6) -0.0006(6)
O1 0.0374(6) 0.0167(5) 0.0199(5) 0.0023(4) 0.0008(5) -0.0020(5)
O2 0.0376(7) 0.0156(5) 0.0278(6) -0.0008(4) -0.0014(5) -0.0009(5)
O3 0.0554(8) 0.0163(5) 0.0218(5) 0.0025(4) -0.0029(5) -0.0014(5)

loop_
_atom_type_symbol
_atom_type_description
_atom_type_scat_dispersion_real
_atom_type_scat_dispersion_imag
_atom_type_scat_source
C C 0.0181 0.0091 'International Tables Vol C Tables 4.2.6.8 and 6.1.1.4'
H H 0.0000 0.0000 'International Tables Vol C Tables 4.2.6.8 and 6.1.1.4'
O O 0.0492 0.0322 'International Tables Vol C Tables 4.2.6.8 and 6.1.1.4'

loop_
_geom_angle_atom_site_label_1
_geom_angle_atom_site_label_2
_geom_angle_atom_site_label_3
_geom_angle
_geom_angle_site_symmetry_1
_geom_angle_site_symmetry_3
_geom_angle_publ_flag
C2 C1 C6 108.34(11) . . ?
C2 C1 C15 111.74(12) . . ?
C13 C1 C2 106.93(12) . . ?
C13 C1 C6 108.94(12) . . ?
C13 C1 C15 107.86(12) . . ?
C15 C1 C6 112.84(12) . . ?
C1 C2 H2A 108.4 . . ?
C1 C2 H2B 108.4 . . ?
H2A C2 H2B 107.5 . . ?
C3 C2 C1 115.43(13) . . ?
C3 C2 H2A 108.4 . . ?
C3 C2 H2B 108.4 . . ?
C2 C3 H3A 109.5 . . ?
C2 C3 H3B 109.5 . . ?
H3A C3 H3B 108.1 . . ?
C4 C3 C2 110.73(13) . . ?
C4 C3 H3A 109.5 . . ?
C4 C3 H3B 109.5 . . ?
C3 C4 H4A 109.4 . . ?
C3 C4 H4B 109.4 . . ?
C3 C4 C5 111.08(12) . . ?
H4A C4 H4B 108.0 . . ?
C5 C4 H4A 109.4 . . ?
C5 C4 H4B 109.4 . . ?
C4 C5 C6 109.17(11) . . ?
C4 C5 C14 109.82(11) . . ?
C10 C5 C4 110.67(12) . . ?
C10 C5 C6 105.91(11) . . ?
C10 C5 C14 105.32(12) . . ?
C14 C5 C6 115.80(12) . . ?
C1 C6 C5 115.57(11) . . ?
C1 C6 H6 104.0 . . ?
C5 C6 H6 104.0 . . ?
C7 C6 C1 116.23(11) . . ?
C7 C6 C5 111.11(11) . . ?
C7 C6 H6 104.0 . . ?
C6 C7 H7A 109.7 . . ?
C6 C7 H7B 109.7 . . ?
H7A C7 H7B 108.2 . . ?
C8 C7 C6 109.79(11) . . ?
C8 C7 H7A 109.7 . . ?
C8 C7 H7B 109.7 . . ?
C7 C8 H8A 109.7 . . ?
C7 C8 H8B 109.7 . . ?
H8A C8 H8B 108.2 . . ?
C9 C8 C7 109.73(11) . . ?
C9 C8 H8A 109.7 . . ?
C9 C8 H8B 109.7 . . ?
C10 C9 C8 125.58(13) . . ?
C10 C9 C12 108.18(13) . . ?
C12 C9 C8 126.24(12) . . ?
C9 C10 C5 125.32(13) . . ?
C9 C10 C11 109.10(13) . . ?
C11 C10 C5 125.58(12) . . ?
C10 C11 H11A 110.8 . . ?
C10 C11 H11B 110.8 . . ?
H11A C11 H11B 108.9 . . ?
O1 C11 C10 104.65(11) . . ?
O1 C11 H11A 110.8 . . ?
O1 C11 H11B 110.8 . . ?
O1 C12 C9 109.25(12) . . ?
O2 C12 C9 130.07(13) . . ?
O2 C12 O1 120.67(13) . . ?
C1 C13 H13A 109.5 . . ?
C1 C13 H13B 109.5 . . ?
C1 C13 H13C 109.5 . . ?
H13A C13 H13B 109.5 . . ?
H13A C13 H13C 109.5 . . ?
H13B C13 H13C 109.5 . . ?
C5 C14 H14A 109.5 . . ?
C5 C14 H14B 109.5 . . ?
C5 C14 H14C 109.5 . . ?
H14A C14 H14B 109.5 . . ?
H14A C14 H14C 109.5 . . ?
H14B C14 H14C 109.5 . . ?
C1 C15 H15A 109.3 . . ?
C1 C15 H15B 109.3 . . ?
H15A C15 H15B 107.9 . . ?
O3 C15 C1 111.78(13) . . ?
O3 C15 H15A 109.3 . . ?
O3 C15 H15B 109.3 . . ?
C12 O1 C11 108.79(11) . . ?
C15 O3 H3 109.5 . . ?

loop_
_geom_bond_atom_site_label_1
_geom_bond_atom_site_label_2
_geom_bond_distance
_geom_bond_site_symmetry_2
_geom_bond_publ_flag
C1 C2 1.539(2) . ?
C1 C6 1.5527(19) . ?
C1 C13 1.538(2) . ?
C1 C15 1.541(2) . ?
C2 H2A 0.9700 . ?
C2 H2B 0.9700 . ?
C2 C3 1.527(2) . ?
C3 H3A 0.9700 . ?
C3 H3B 0.9700 . ?
C3 C4 1.525(2) . ?
C4 H4A 0.9700 . ?
C4 H4B 0.9700 . ?
C4 C5 1.539(2) . ?
C5 C6 1.5642(18) . ?
C5 C10 1.5056(18) . ?
C5 C14 1.544(2) . ?
C6 H6 0.9800 . ?
C6 C7 1.5411(19) . ?
C7 H7A 0.9700 . ?
C7 H7B 0.9700 . ?
C7 C8 1.5376(18) . ?
C8 H8A 0.9700 . ?
C8 H8B 0.9700 . ?
C8 C9 1.4963(19) . ?
C9 C10 1.333(2) . ?
C9 C12 1.466(2) . ?
C10 C11 1.4985(19) . ?
C11 H11A 0.9700 . ?
C11 H11B 0.9700 . ?
C11 O1 1.4459(18) . ?
C12 O1 1.3589(18) . ?
C12 O2 1.2146(18) . ?
C13 H13A 0.9600 . ?
C13 H13B 0.9600 . ?
C13 H13C 0.9600 . ?
C14 H14A 0.9600 . ?
C14 H14B 0.9600 . ?
C14 H14C 0.9600 . ?
C15 H15A 0.9700 . ?
C15 H15B 0.9700 . ?
C15 O3 1.4317(17) . ?
O3 H3 0.8200 . ?

loop_
_geom_torsion_atom_site_label_1
_geom_torsion_atom_site_label_2
_geom_torsion_atom_site_label_3
_geom_torsion_atom_site_label_4
_geom_torsion
_geom_torsion_site_symmetry_1
_geom_torsion_site_symmetry_2
_geom_torsion_site_symmetry_3
_geom_torsion_site_symmetry_4
_geom_torsion_publ_flag
C1 C2 C3 C4 55.85(18) . . . . ?
C1 C6 C7 C8 158.33(12) . . . . ?
C2 C1 C6 C5 49.27(16) . . . . ?
C2 C1 C6 C7 -177.83(12) . . . . ?
C2 C1 C15 O3 58.06(15) . . . . ?
C2 C3 C4 C5 -58.02(17) . . . . ?
C3 C4 C5 C6 56.50(15) . . . . ?
C3 C4 C5 C10 172.69(12) . . . . ?
C3 C4 C5 C14 -71.45(15) . . . . ?
C4 C5 C6 C1 -53.92(15) . . . . ?
C4 C5 C6 C7 170.86(11) . . . . ?
C4 C5 C10 C9 -138.34(16) . . . . ?
C4 C5 C10 C11 42.8(2) . . . . ?
C5 C6 C7 C8 -66.76(14) . . . . ?
C5 C10 C11 O1 178.87(13) . . . . ?
C6 C1 C2 C3 -49.84(17) . . . . ?
C6 C1 C15 O3 -179.55(11) . . . . ?
C6 C5 C10 C9 -20.1(2) . . . . ?
C6 C5 C10 C11 160.97(14) . . . . ?
C6 C7 C8 C9 43.27(16) . . . . ?
C7 C8 C9 C10 -12.2(2) . . . . ?
C7 C8 C9 C12 168.47(14) . . . . ?
C8 C9 C10 C5 0.8(3) . . . . ?
C8 C9 C10 C11 179.83(15) . . . . ?
C8 C9 C12 O1 -179.08(14) . . . . ?
C8 C9 C12 O2 1.3(3) . . . . ?
C9 C10 C11 O1 -0.17(18) . . . . ?
C9 C12 O1 C11 -1.61(18) . . . . ?
C10 C5 C6 C1 -173.11(12) . . . . ?
C10 C5 C6 C7 51.67(15) . . . . ?
C10 C9 C12 O1 1.51(17) . . . . ?
C10 C9 C12 O2 -178.08(18) . . . . ?
C10 C11 O1 C12 1.12(18) . . . . ?
C12 C9 C10 C5 -179.81(14) . . . . ?
C12 C9 C10 C11 -0.77(17) . . . . ?
C13 C1 C2 C3 -167.12(13) . . . . ?
C13 C1 C6 C5 165.25(12) . . . . ?
C13 C1 C6 C7 -61.85(16) . . . . ?
C13 C1 C15 O3 -59.18(15) . . . . ?
C14 C5 C6 C1 70.60(16) . . . . ?
C14 C5 C6 C7 -64.62(15) . . . . ?
C14 C5 C10 C9 103.04(17) . . . . ?
C14 C5 C10 C11 -75.85(18) . . . . ?
C15 C1 C2 C3 75.08(16) . . . . ?
C15 C1 C6 C5 -75.00(15) . . . . ?
C15 C1 C6 C7 57.90(16) . . . . ?
O2 C12 O1 C11 178.03(15) . . . . ?
